data_1530670
loop_
_publ_author_name
'Sabine, T.M.'
'Hewat, A.W.'

_publ_section_title
;
 The structure of the Hollandite type phase of synroc B in the temperature
 range 20-1060 C
;
_journal_name_full 'Journal of Nuclear Materials'
_journal_page_first 13
_journal_page_last 17
_journal_volume 110
_journal_year 1981
_chemical_formula_sum 'Al2.1 Ba1.17 O16 Ti5.84'
_chemical_name_systematic 'Ba1.17 Ti5.84 Al2.10 O16'
_space_group_IT_number 87
_symmetry_space_group_name_Hall '-I 4'
_symmetry_space_group_name_H-M 'I 4/m'
_cell_angle_alpha 90
_cell_angle_beta 90
_cell_angle_gamma 90
_cell_formula_units_Z 1
_cell_length_a 9.9818
_cell_length_b 9.9818
_cell_length_c 2.933
_cell_volume 292.233
_citation_journal_id_ASTM JNUMAM
_cod_data_source_file Sabine_JNUMAM_1981_917.cif
_cod_data_source_block Al2.1Ba1.17O16Ti5.84
_cod_original_cell_volume 292.2334
_cod_database_code 1530670

loop_
_symmetry_equiv_pos_as_xyz
x,y,z
-y,x,z
-x,-y,z
y,-x,z
-x,-y,-z
y,-x,-z
x,y,-z
-y,x,-z
x+1/2,y+1/2,z+1/2
-y+1/2,x+1/2,z+1/2
-x+1/2,-y+1/2,z+1/2
y+1/2,-x+1/2,z+1/2
-x+1/2,-y+1/2,-z+1/2
y+1/2,-x+1/2,-z+1/2
x+1/2,y+1/2,-z+1/2
-y+1/2,x+1/2,-z+1/2

loop_
_atom_site_label
_atom_site_type_symbol
_atom_site_fract_x
_atom_site_fract_y
_atom_site_fract_z
_atom_site_occupancy
_atom_site_U_iso_or_equiv
Al1 Al+3 0.3541 0.1678 0 0.26 0.0
Ba1 Ba+2 0 0 0.3693 0.29 0.0
O2 O-2 0.5408 0.1663 0 1 0.0
O1 O-2 0.1536 0.2011 0 1 0.0
Ti1 Ti+4 0.3541 0.1678 0 0.73 0.0
